data_4029548
loop_
_publ_author_name
'Avery, Thomas D.'
'Greatrex, Ben W.'
'Pedersen, Daniel Sejer'
'Taylor, Dennis K.'
'Tiekink, Edward R. T.'

_publ_section_title
;
 A concise route to beta-Cyclopropyl amino acids utilizing 1,2-dioxines
 and stabilized phosphonate nucleophiles.
;
_journal_issue 7
_journal_name_full 'The Journal of organic chemistry'
_journal_page_first 2633
_journal_page_last 2640
_journal_paper_doi 10.1021/jo7024256
_journal_volume 73
_journal_year 2008
_chemical_formula_moiety 'C12 H14 N O4, Cl'
_chemical_formula_sum 'C12 H14 Cl N O4'
_chemical_formula_weight 271.69
_chemical_name_systematic
; 
 ? 
;
_space_group_IT_number 14
_symmetry_cell_setting monoclinic
_symmetry_space_group_name_Hall '-P 2ybc'
_symmetry_space_group_name_H-M 'P 1 21/c 1'
_atom_sites_solution_hydrogens geom
_atom_sites_solution_primary direct
_atom_sites_solution_secondary difmap
_audit_creation_method SHELXL-97
_cell_angle_alpha 90
_cell_angle_beta 94.453(4)
_cell_angle_gamma 90
_cell_formula_units_Z 4
_cell_length_a 9.9985(13)
_cell_length_b 7.1946(9)
_cell_length_c 17.939(3)
_cell_measurement_reflns_used 6399
_cell_measurement_temperature 98(2)
_cell_measurement_theta_max 30.3
_cell_measurement_theta_min 2.3
_cell_volume 1286.6(3)
_computing_cell_refinement 'SAINT (Bruker, 2000)'
_computing_data_collection 'SMART (Bruker, 2000)'
_computing_data_reduction 'SHELXTL (Bruker, 2000)'
_computing_molecular_graphics 'ORTEPII (Johnson, 1976)'
_computing_publication_material SHELXL-97
_computing_structure_refinement 'SHELXL-97 (Sheldrick, 1997)'
_computing_structure_solution 'SIR92 (Altomare et al., 1993)'
_diffrn_ambient_temperature 98(2)
_diffrn_measured_fraction_theta_full 0.998
_diffrn_measured_fraction_theta_max 0.998
_diffrn_measurement_device_type 'Bruker AXS SMART CCD diffractometer'
_diffrn_measurement_method '\f and \w scans'
_diffrn_radiation_monochromator graphite
_diffrn_radiation_source 'fine-focus sealed tube'
_diffrn_radiation_type MoK\a
_diffrn_radiation_wavelength 0.71070
_diffrn_reflns_av_R_equivalents 0.020
_diffrn_reflns_av_sigmaI/netI 0.015
_diffrn_reflns_limit_h_max 12
_diffrn_reflns_limit_h_min -12
_diffrn_reflns_limit_k_max 9
_diffrn_reflns_limit_k_min -9
_diffrn_reflns_limit_l_max 22
_diffrn_reflns_limit_l_min -22
_diffrn_reflns_number 12263
_diffrn_reflns_theta_full 26.5
_diffrn_reflns_theta_max 26.5
_diffrn_reflns_theta_min 2.3
_diffrn_standards_decay_% 0
_diffrn_standards_number 0
_exptl_absorpt_coefficient_mu 0.303
_exptl_absorpt_correction_T_max 1
_exptl_absorpt_correction_T_min 0.797
_exptl_absorpt_correction_type multi-scan
_exptl_absorpt_process_details 'ABSCOR (Higashi, 1995)'
_exptl_crystal_colour Colourless
_exptl_crystal_density_diffrn 1.403
_exptl_crystal_density_method 'not measured'
_exptl_crystal_description Prism
_exptl_crystal_F_000 568
_exptl_crystal_size_max 0.40
_exptl_crystal_size_mid 0.12
_exptl_crystal_size_min 0.12
_refine_diff_density_max 0.43
_refine_diff_density_min -0.51
_refine_diff_density_rms 0.052
_refine_ls_extinction_method none
_refine_ls_goodness_of_fit_ref 1.08
_refine_ls_hydrogen_treatment constr
_refine_ls_matrix_type full
_refine_ls_number_parameters 169
_refine_ls_number_reflns 2659
_refine_ls_number_restraints 2
_refine_ls_restrained_S_all 1.08
_refine_ls_R_factor_all 0.037
_refine_ls_R_factor_gt 0.035
_refine_ls_shift/su_max <0.001
_refine_ls_shift/su_mean 0.000
_refine_ls_structure_factor_coef Fsqd
_refine_ls_weighting_details 'calc w=1/[\s^2^(Fo^2^)+(0.0462P)^2^+0.9132P] where P=(Fo^2^+2Fc^2^)/3'
_refine_ls_weighting_scheme calc
_refine_ls_wR_factor_gt 0.091
_refine_ls_wR_factor_ref 0.092
_reflns_number_gt 2567
_reflns_number_total 2659
_reflns_threshold_expression I>2\s(I)
_cod_data_source_file jo7024256-file007.cif
_cod_data_source_block 6
_cod_original_sg_symbol_H-M 'P 21/c'
_cod_database_code 4029548

loop_
_symmetry_equiv_pos_as_xyz
'x, y, z'
'-x, y+1/2, -z+1/2'
'-x, -y, -z'
'x, -y-1/2, z-1/2'

loop_
_atom_site_label
_atom_site_type_symbol
_atom_site_fract_x
_atom_site_fract_y
_atom_site_fract_z
_atom_site_U_iso_or_equiv
_atom_site_adp_type
_atom_site_occupancy
_atom_site_symmetry_multiplicity
_atom_site_calc_flag
_atom_site_refinement_flags
Cl1 Cl 0.35498(4) 0.79627(5) 0.563317(18) 0.01730(12) Uani 1 1 d .
O1 O 0.52091(11) 1.27119(16) 0.73491(6) 0.0232(3) Uani 1 1 d .
O2 O 0.70831(11) 1.12823(15) 0.78326(6) 0.0202(2) Uani 1 1 d D
H2O H 0.6886 1.1805 0.8228 0.030 Uiso 1 1 d D
O3 O 0.67327(11) 0.51086(14) 0.60461(6) 0.0205(2) Uani 1 1 d .
O4 O 0.65524(11) 0.60792(14) 0.48528(6) 0.0183(2) Uani 1 1 d D
H4O H 0.6433 0.4939 0.4771 0.027 Uiso 1 1 d D
N1 N 0.54068(12) 1.14954(17) 0.59856(7) 0.0163(3) Uani 1 1 d .
H1A H 0.5204 1.2726 0.6010 0.024 Uiso 1 1 calc R
H1B H 0.4687 1.0810 0.6101 0.024 Uiso 1 1 calc R
H1C H 0.5618 1.1208 0.5515 0.024 Uiso 1 1 calc R
C1 C 0.69461(14) 0.9041(2) 0.65071(8) 0.0141(3) Uani 1 1 d .
H1 H 0.6417 0.8200 0.6817 0.017 Uiso 1 1 calc R
C2 C 0.73139(14) 0.8237(2) 0.57634(8) 0.0143(3) Uani 1 1 d .
H2 H 0.7360 0.9119 0.5336 0.017 Uiso 1 1 calc R
C3 C 0.83736(14) 0.8437(2) 0.64168(8) 0.0154(3) Uani 1 1 d .
H3 H 0.8617 0.7233 0.6671 0.019 Uiso 1 1 calc R
C4 C 0.65756(14) 1.1073(2) 0.65290(8) 0.0142(3) Uani 1 1 d .
H4 H 0.7360 1.1816 0.6385 0.017 Uiso 1 1 calc R
C5 C 0.61931(15) 1.1766(2) 0.72878(8) 0.0156(3) Uani 1 1 d .
C6 C 0.68391(14) 0.6325(2) 0.55869(8) 0.0151(3) Uani 1 1 d .
C7 C 0.95183(14) 0.9751(2) 0.64037(8) 0.0170(3) Uani 1 1 d .
C8 C 0.95998(16) 1.1167(2) 0.58769(9) 0.0209(3) Uani 1 1 d .
H8 H 0.8907 1.1311 0.5488 0.025 Uiso 1 1 calc R
C9 C 1.06970(17) 1.2370(2) 0.59210(10) 0.0252(4) Uani 1 1 d .
H9 H 1.0737 1.3349 0.5568 0.030 Uiso 1 1 calc R
C10 C 1.17267(17) 1.2148(2) 0.64742(10) 0.0249(4) Uani 1 1 d .
H10 H 1.2469 1.2976 0.6503 0.030 Uiso 1 1 calc R
C11 C 1.16737(16) 1.0718(2) 0.69860(9) 0.0238(3) Uani 1 1 d .
H11 H 1.2392 1.0545 0.7358 0.029 Uiso 1 1 calc R
C12 C 1.05719(15) 0.9533(2) 0.69573(9) 0.0203(3) Uani 1 1 d .
H12 H 1.0534 0.8567 0.7316 0.024 Uiso 1 1 calc R

loop_
_atom_site_aniso_label
_atom_site_aniso_U_11
_atom_site_aniso_U_22
_atom_site_aniso_U_33
_atom_site_aniso_U_23
_atom_site_aniso_U_13
_atom_site_aniso_U_12
Cl1 0.0246(2) 0.01485(19) 0.01275(19) -0.00043(12) 0.00310(13) -0.00145(13)
O1 0.0237(6) 0.0288(6) 0.0175(5) -0.0011(5) 0.0051(4) 0.0085(5)
O2 0.0254(6) 0.0219(6) 0.0129(5) -0.0035(4) -0.0004(4) 0.0044(4)
O3 0.0292(6) 0.0142(5) 0.0181(5) 0.0015(4) 0.0016(4) -0.0028(4)
O4 0.0271(6) 0.0134(5) 0.0144(5) -0.0015(4) 0.0019(4) -0.0014(4)
N1 0.0202(6) 0.0150(6) 0.0136(6) 0.0005(5) 0.0014(5) 0.0004(5)
C1 0.0165(7) 0.0135(7) 0.0126(6) 0.0004(5) 0.0027(5) -0.0012(5)
C2 0.0176(7) 0.0131(7) 0.0124(7) 0.0000(5) 0.0028(5) -0.0004(5)
C3 0.0175(7) 0.0150(7) 0.0140(7) -0.0008(5) 0.0027(5) 0.0006(6)
C4 0.0156(7) 0.0144(7) 0.0128(7) -0.0002(5) 0.0016(5) -0.0007(5)
C5 0.0183(7) 0.0147(6) 0.0141(7) 0.0002(5) 0.0031(5) -0.0018(6)
C6 0.0152(7) 0.0147(7) 0.0157(7) -0.0011(5) 0.0025(5) 0.0013(5)
C7 0.0166(7) 0.0167(7) 0.0184(7) -0.0045(6) 0.0052(5) 0.0005(6)
C8 0.0201(7) 0.0224(8) 0.0206(7) -0.0011(6) 0.0045(6) -0.0017(6)
C9 0.0261(8) 0.0232(8) 0.0276(9) -0.0006(7) 0.0107(7) -0.0049(7)
C10 0.0208(8) 0.0257(8) 0.0293(9) -0.0115(7) 0.0089(6) -0.0068(6)
C11 0.0187(7) 0.0291(8) 0.0236(8) -0.0107(7) 0.0016(6) 0.0003(6)
C12 0.0200(7) 0.0214(7) 0.0196(7) -0.0035(6) 0.0032(6) 0.0020(6)

loop_
_atom_type_symbol
_atom_type_description
_atom_type_scat_dispersion_real
_atom_type_scat_dispersion_imag
_atom_type_scat_source
C C 0.0033 0.0016 'International Tables Vol C Tables 4.2.6.8 and 6.1.1.4'
H H 0.0000 0.0000 'International Tables Vol C Tables 4.2.6.8 and 6.1.1.4'
N N 0.0061 0.0033 'International Tables Vol C Tables 4.2.6.8 and 6.1.1.4'
O O 0.0106 0.0060 'International Tables Vol C Tables 4.2.6.8 and 6.1.1.4'
Cl Cl 0.1484 0.1585 'International Tables Vol C Tables 4.2.6.8 and 6.1.1.4'

loop_
_geom_angle_atom_site_label_1
_geom_angle_atom_site_label_2
_geom_angle_atom_site_label_3
_geom_angle
C5 O2 H2O 108.6
C6 O4 H4O 108.5
C4 N1 H1A 109.5
C4 N1 H1B 109.5
H1A N1 H1B 109.5
C4 N1 H1C 109.5
H1A N1 H1C 109.5
H1B N1 H1C 109.5
C4 C1 C3 121.09(12)
C4 C1 C2 117.81(12)
C3 C1 C2 60.25(9)
C4 C1 H1 115.5
C3 C1 H1 115.5
C2 C1 H1 115.5
C6 C2 C3 116.39(12)
C6 C2 C1 116.37(12)
C3 C2 C1 59.46(9)
C6 C2 H2 117.3
C3 C2 H2 117.3
C1 C2 H2 117.3
C7 C3 C1 123.61(13)
C7 C3 C2 122.56(12)
C1 C3 C2 60.29(9)
C7 C3 H3 113.5
C1 C3 H3 113.5
C2 C3 H3 113.5
N1 C4 C1 111.19(11)
N1 C4 C5 106.14(11)
C1 C4 C5 114.76(12)
N1 C4 H4 108.2
C1 C4 H4 108.2
C5 C4 H4 108.2
O1 C5 O2 126.13(13)
O1 C5 C4 121.83(13)
O2 C5 C4 111.97(12)
O3 C6 O4 123.38(13)
O3 C6 C2 124.66(13)
O4 C6 C2 111.96(12)
C8 C7 C12 118.82(14)
C8 C7 C3 124.08(14)
C12 C7 C3 117.11(14)
C9 C8 C7 120.08(15)
C9 C8 H8 120.0
C7 C8 H8 120.0
C10 C9 C8 120.50(16)
C10 C9 H9 119.7
C8 C9 H9 119.7
C11 C10 C9 119.86(15)
C11 C10 H10 120.1
C9 C10 H10 120.1
C10 C11 C12 120.18(15)
C10 C11 H11 119.9
C12 C11 H11 119.9
C11 C12 C7 120.52(15)
C11 C12 H12 119.7
C7 C12 H12 119.7

loop_
_geom_bond_atom_site_label_1
_geom_bond_atom_site_label_2
_geom_bond_distance
O1 C5 1.2084(19)
O2 C5 1.3164(18)
O2 H2O 0.8400
O3 C6 1.2122(18)
O4 C6 1.3375(18)
O4 H4O 0.8399
N1 C4 1.4939(18)
N1 H1A 0.9100
N1 H1B 0.9100
N1 H1C 0.9100
C1 C4 1.509(2)
C1 C3 1.5125(19)
C1 C2 1.5253(19)
C1 H1 1.0000
C2 C6 1.481(2)
C2 C3 1.525(2)
C2 H2 1.0000
C3 C7 1.486(2)
C3 H3 1.0000
C4 C5 1.5260(19)
C4 H4 1.0000
C7 C8 1.396(2)
C7 C12 1.399(2)
C8 C9 1.395(2)
C8 H8 0.9500
C9 C10 1.383(3)
C9 H9 0.9500
C10 C11 1.382(3)
C10 H10 0.9500
C11 C12 1.391(2)
C11 H11 0.9500
C12 H12 0.9500

loop_
_geom_torsion_atom_site_label_1
_geom_torsion_atom_site_label_2
_geom_torsion_atom_site_label_3
_geom_torsion_atom_site_label_4
_geom_torsion
C4 C1 C2 C6 -141.76(13)
C3 C1 C2 C6 106.47(14)
C4 C1 C2 C3 111.77(14)
C4 C1 C3 C7 5.0(2)
C2 C1 C3 C7 111.39(15)
C4 C1 C3 C2 -106.43(14)
C6 C2 C3 C7 140.49(13)
C1 C2 C3 C7 -113.06(15)
C6 C2 C3 C1 -106.44(14)
C3 C1 C4 N1 128.66(13)
C2 C1 C4 N1 58.36(16)
C3 C1 C4 C5 -110.87(14)
C2 C1 C4 C5 178.83(12)
N1 C4 C5 O1 -10.20(19)
C1 C4 C5 O1 -133.42(15)
N1 C4 C5 O2 172.76(12)
C1 C4 C5 O2 49.55(17)
C3 C2 C6 O3 33.5(2)
C1 C2 C6 O3 -33.7(2)
C3 C2 C6 O4 -145.70(12)
C1 C2 C6 O4 147.08(12)
C1 C3 C7 C8 -60.3(2)
C2 C3 C7 C8 13.3(2)
C1 C3 C7 C12 119.81(15)
C2 C3 C7 C12 -166.55(13)
C12 C7 C8 C9 -2.0(2)
C3 C7 C8 C9 178.14(14)
C7 C8 C9 C10 1.5(2)
C8 C9 C10 C11 0.3(2)
C9 C10 C11 C12 -1.6(2)
C10 C11 C12 C7 1.1(2)
C8 C7 C12 C11 0.7(2)
C3 C7 C12 C11 -179.45(13)
